data_7121326
loop_
_publ_author_name
'Su, Xiaojun'
'McCardle, Kaitlin M.'
'Panetier, Julien A.'
'Jurss, Jonah W.'

_publ_section_title
;
 Electrocatalytic CO<sub>2</sub> reduction with nickel complexes supported
 by tunable bipyridyl-N-heterocyclic carbene donors: understanding
 redox-active macrocycles.
;
_journal_issue 27
_journal_name_full 'Chemical communications (Cambridge, England)'
_journal_page_first 3351
_journal_page_last 3354
_journal_paper_doi 10.1039/c8cc00266e
_journal_volume 54
_journal_year 2018
_chemical_formula_moiety 'C19 H16 Cl2 N6 Ni O8'
_chemical_formula_sum 'C19 H16 Cl2 N6 Ni O8'
_chemical_formula_weight 585.99
_chemical_name_common 3-Ni(ClO4)2
_space_group_IT_number 12
_space_group_name_Hall '-C 2y'
_space_group_name_H-M_alt 'C 1 2/m 1'
_symmetry_cell_setting monoclinic
_symmetry_space_group_name_Hall '-C 2y'
_symmetry_space_group_name_H-M 'C 1 2/m 1'
_atom_sites_solution_hydrogens geom
_atom_sites_solution_primary direct
_atom_sites_solution_secondary difmap
_audit_creation_method SHELXL-97
_audit_update_record
;
2017-12-16 deposited with the CCDC.
2018-02-26 downloaded from the CCDC.
;
_cell_angle_alpha 90.00
_cell_angle_beta 109.402(11)
_cell_angle_gamma 90.00
_cell_formula_units_Z 4
_cell_length_a 13.978(9)
_cell_length_b 12.184(8)
_cell_length_c 13.374(9)
_cell_measurement_reflns_used 4046
_cell_measurement_temperature 150(2)
_cell_measurement_theta_max 25.29
_cell_measurement_theta_min 2.97
_cell_volume 2148(2)
_computing_cell_refinement 'Bruker SAINT'
_computing_data_collection 'Bruker APEX2'
_computing_data_reduction 'Bruker SAINT'
_computing_molecular_graphics ORTEP-32
_computing_publication_material WinGX
_computing_structure_refinement 'SHELXL-2014 (Sheldrick, 2014)'
_computing_structure_solution 'SHELXS-97 (Sheldrick, 2008)'
_diffrn_ambient_temperature 150(2)
_diffrn_measured_fraction_theta_full 0.995
_diffrn_measured_fraction_theta_max 0.987
_diffrn_measurement_device_type 'Bruker APEX-II CCD'
_diffrn_measurement_method 'phi and omega scans'
_diffrn_radiation_monochromator graphite
_diffrn_radiation_source 'fine-focus sealed tube'
_diffrn_radiation_type MoK\a
_diffrn_radiation_wavelength 0.71073
_diffrn_reflns_av_R_equivalents 0.0202
_diffrn_reflns_av_sigmaI/netI 0.0199
_diffrn_reflns_limit_h_max 16
_diffrn_reflns_limit_h_min -16
_diffrn_reflns_limit_k_max 14
_diffrn_reflns_limit_k_min -14
_diffrn_reflns_limit_l_max 15
_diffrn_reflns_limit_l_min -16
_diffrn_reflns_number 7489
_diffrn_reflns_theta_full 25.00
_diffrn_reflns_theta_max 25.39
_diffrn_reflns_theta_min 1.61
_exptl_absorpt_coefficient_mu 1.216
_exptl_absorpt_correction_T_max 0.8881
_exptl_absorpt_correction_T_min 0.7117
_exptl_absorpt_correction_type multi-scan
_exptl_absorpt_process_details SADABS
_exptl_crystal_colour yellow
_exptl_crystal_density_diffrn 1.812
_exptl_crystal_density_method 'not measured'
_exptl_crystal_description rod
_exptl_crystal_F_000 1192
_exptl_crystal_recrystallization_method 'Re-crystallisation from solvent: acetonitrile, diethyl ether'
_exptl_crystal_size_max 0.30
_exptl_crystal_size_mid 0.10
_exptl_crystal_size_min 0.10
_refine_diff_density_max 0.701
_refine_diff_density_min -0.516
_refine_diff_density_rms 0.088
_refine_ls_extinction_method none
_refine_ls_goodness_of_fit_ref 1.059
_refine_ls_hydrogen_treatment constr
_refine_ls_matrix_type full
_refine_ls_number_parameters 175
_refine_ls_number_reflns 2050
_refine_ls_number_restraints 0
_refine_ls_restrained_S_all 1.059
_refine_ls_R_factor_all 0.0571
_refine_ls_R_factor_gt 0.0479
_refine_ls_shift/su_max 0.000
_refine_ls_shift/su_mean 0.000
_refine_ls_structure_factor_coef Fsqd
_refine_ls_weighting_details 'calc w=1/[\s^2^(Fo^2^)+(0.0865P)^2^+3.0007P] where P=(Fo^2^+2Fc^2^)/3'
_refine_ls_weighting_scheme calc
_refine_ls_wR_factor_gt 0.1298
_refine_ls_wR_factor_ref 0.1398
_reflns_number_gt 1731
_reflns_number_total 2050
_reflns_threshold_expression >2sigma(I)
_cod_data_source_file c8cc00266e2.cif
_cod_data_source_block shelxl_CCDC1
_cod_depositor_comments
;
The following automatic conversions were performed:

'_symmetry_cell_setting' value 'Monoclinic' changed to 'monoclinic'
according to
/home/data/users/saulius/crontab/automatic-downloads/rss-feeds/RSC/lib/dictionaries/cif_core.dic
dictionary named 'cif_core.dic' version 2.4.2 from 2011-04-26.

Automatic conversion script
Id: cif_fix_values 4973 2017-02-22 13:04:09Z antanas 

 Adding full bibliography for 7121325--7121327.cif.
;
_cod_original_sg_symbol_H-M C2/m
_cod_database_code 7121326

loop_
_symmetry_equiv_pos_as_xyz
'x, y, z'
'-x, y, -z'
'x+1/2, y+1/2, z'
'-x+1/2, y+1/2, -z'
'-x, -y, -z'
'x, -y, z'
'-x+1/2, -y+1/2, -z'
'x+1/2, -y+1/2, z'

loop_
_atom_site_label
_atom_site_type_symbol
_atom_site_fract_x
_atom_site_fract_y
_atom_site_fract_z
_atom_site_U_iso_or_equiv
_atom_site_adp_type
_atom_site_occupancy
_atom_site_symmetry_multiplicity
_atom_site_calc_flag
_atom_site_refinement_flags
C1 C 0.1582(4) 0.0000 0.5038(4) 0.0590(14) Uani 1 2 d S
H1A H 0.2273 0.0000 0.4990 0.071 Uiso 1 2 calc SR
H1B H 0.1649 0.0000 0.5799 0.071 Uiso 1 2 calc SR
C2 C 0.0352(3) 0.1079(3) 0.3571(3) 0.0445(8) Uani 1 1 d .
C3 C 0.1334(3) 0.2009(4) 0.5008(3) 0.0635(11) Uani 1 1 d .
H3 H 0.1818 0.2154 0.5686 0.076 Uiso 1 1 calc R
C4 C 0.0794(3) 0.2750(4) 0.4326(4) 0.0659(11) Uani 1 1 d .
H4 H 0.0814 0.3523 0.4421 0.079 Uiso 1 1 calc R
C5 C -0.0582(3) 0.2696(3) 0.2578(3) 0.0602(10) Uani 1 1 d .
H5A H -0.0386 0.3471 0.2537 0.072 Uiso 1 1 calc R
H5B H -0.1225 0.2694 0.2735 0.072 Uiso 1 1 calc R
C6 C -0.0767(3) 0.2172(3) 0.1514(3) 0.0487(8) Uani 1 1 d .
C7 C -0.1049(3) 0.2839(3) 0.0626(4) 0.0621(10) Uani 1 1 d .
H7 H -0.1049 0.3615 0.0700 0.075 Uiso 1 1 calc R
C8 C -0.1330(3) 0.2371(4) -0.0363(3) 0.0670(12) Uani 1 1 d .
H8 H -0.1520 0.2818 -0.0980 0.080 Uiso 1 1 calc R
C9 C -0.1331(3) 0.1242(4) -0.0449(3) 0.0593(10) Uani 1 1 d .
H9 H -0.1535 0.0905 -0.1128 0.071 Uiso 1 1 calc R
C10 C -0.1035(2) 0.0604(3) 0.0460(3) 0.0449(8) Uani 1 1 d .
N1 N 0.1065(2) 0.0986(3) 0.4553(2) 0.0505(7) Uani 1 1 d .
N2 N 0.0193(2) 0.2172(2) 0.3449(2) 0.0522(7) Uani 1 1 d .
N3 N -0.0743(2) 0.1068(2) 0.1441(2) 0.0421(6) Uani 1 1 d .
O1 O -0.4071(9) 0.0000 0.2398(15) 0.287(9) Uani 1 2 d S
O2 O -0.2739(4) 0.0958(4) 0.2566(3) 0.136(2) Uani 1 1 d .
O3 O -0.3502(10) 0.0000 0.1060(5) 0.216(6) Uani 1 2 d S
O4 O 0.7511(3) 0.4030(3) 0.3218(3) 0.0834(10) Uani 1 1 d .
O5 O 0.8992(4) 0.5000 0.4065(4) 0.0964(17) Uani 1 2 d S
O6 O 0.8306(3) 0.5000 0.2219(3) 0.0622(10) Uani 1 2 d S
Cl1 Cl -0.32734(13) 0.0000 0.21515(11) 0.0637(4) Uani 1 2 d S
Cl2 Cl 0.80752(10) 0.5000 0.31967(10) 0.0504(3) Uani 1 2 d S
Ni1 Ni -0.02252(4) 0.0000 0.25633(4) 0.0390(2) Uani 1 2 d S

loop_
_atom_site_aniso_label
_atom_site_aniso_U_11
_atom_site_aniso_U_22
_atom_site_aniso_U_33
_atom_site_aniso_U_23
_atom_site_aniso_U_13
_atom_site_aniso_U_12
C1 0.058(3) 0.080(4) 0.034(3) 0.000 0.009(2) 0.000
C2 0.0481(19) 0.054(2) 0.0361(17) -0.0061(15) 0.0198(15) -0.0032(15)
C3 0.062(2) 0.081(3) 0.050(2) -0.024(2) 0.0218(19) -0.016(2)
C4 0.071(3) 0.066(3) 0.067(3) -0.029(2) 0.031(2) -0.018(2)
C5 0.071(2) 0.046(2) 0.068(3) 0.0004(18) 0.030(2) 0.0078(19)
C6 0.0475(19) 0.046(2) 0.056(2) 0.0065(16) 0.0218(16) 0.0037(15)
C7 0.059(2) 0.054(2) 0.074(3) 0.017(2) 0.022(2) 0.0069(19)
C8 0.058(2) 0.077(3) 0.058(2) 0.030(2) 0.0082(19) 0.000(2)
C9 0.050(2) 0.080(3) 0.0401(19) 0.0095(19) 0.0037(16) -0.002(2)
C10 0.0371(16) 0.061(2) 0.0357(17) 0.0035(15) 0.0104(13) 0.0008(15)
N1 0.0501(17) 0.068(2) 0.0351(15) -0.0096(14) 0.0159(13) -0.0061(15)
N2 0.0608(18) 0.0501(18) 0.0484(17) -0.0088(14) 0.0217(14) -0.0030(15)
N3 0.0394(14) 0.0489(16) 0.0386(15) 0.0036(12) 0.0138(12) 0.0012(12)
O1 0.188(10) 0.171(10) 0.59(3) 0.000 0.242(15) 0.000
O2 0.208(5) 0.091(3) 0.064(2) 0.008(2) -0.017(3) -0.052(3)
O3 0.428(16) 0.077(4) 0.056(3) 0.000 -0.036(6) 0.000
O4 0.099(2) 0.076(2) 0.088(2) -0.0089(18) 0.0480(19) -0.0261(18)
O5 0.098(4) 0.096(4) 0.059(3) 0.000 -0.022(3) 0.000
O6 0.075(3) 0.061(2) 0.056(2) 0.000 0.029(2) 0.000
Cl1 0.0783(10) 0.0501(8) 0.0500(8) 0.000 0.0042(7) 0.000
Cl2 0.0565(8) 0.0496(7) 0.0424(7) 0.000 0.0131(6) 0.000
Ni1 0.0452(4) 0.0417(4) 0.0305(4) 0.000 0.0131(3) 0.000

loop_
_atom_type_symbol
_atom_type_description
_atom_type_scat_dispersion_real
_atom_type_scat_dispersion_imag
_atom_type_scat_source
C C 0.0033 0.0016 'International Tables Vol C Tables 4.2.6.8 and 6.1.1.4'
H H 0.0000 0.0000 'International Tables Vol C Tables 4.2.6.8 and 6.1.1.4'
N N 0.0061 0.0033 'International Tables Vol C Tables 4.2.6.8 and 6.1.1.4'
O O 0.0106 0.0060 'International Tables Vol C Tables 4.2.6.8 and 6.1.1.4'
Cl Cl 0.1484 0.1585 'International Tables Vol C Tables 4.2.6.8 and 6.1.1.4'
Ni Ni 0.3393 1.1124 'International Tables Vol C Tables 4.2.6.8 and 6.1.1.4'

loop_
_geom_angle_atom_site_label_1
_geom_angle_atom_site_label_2
_geom_angle_atom_site_label_3
_geom_angle
_geom_angle_site_symmetry_1
_geom_angle_site_symmetry_3
N1 C1 N1 113.1(4) 6 .
N1 C1 H1A 109.0 6 .
N1 C1 H1A 109.0 . .
N1 C1 H1B 109.0 6 .
N1 C1 H1B 109.0 . .
H1A C1 H1B 107.8 . .
N2 C2 N1 103.7(3) . .
N2 C2 Ni1 126.4(3) . .
N1 C2 Ni1 129.8(3) . .
C4 C3 N1 107.5(4) . .
C4 C3 H3 126.2 . .
N1 C3 H3 126.2 . .
C3 C4 N2 106.4(4) . .
C3 C4 H4 126.8 . .
N2 C4 H4 126.8 . .
N2 C5 C6 115.0(3) . .
N2 C5 H5A 108.5 . .
C6 C5 H5A 108.5 . .
N2 C5 H5B 108.5 . .
C6 C5 H5B 108.5 . .
H5A C5 H5B 107.5 . .
N3 C6 C7 122.0(4) . .
N3 C6 C5 119.4(3) . .
C7 C6 C5 118.3(3) . .
C8 C7 C6 119.4(4) . .
C8 C7 H7 120.3 . .
C6 C7 H7 120.3 . .
C7 C8 C9 119.1(4) . .
C7 C8 H8 120.4 . .
C9 C8 H8 120.4 . .
C8 C9 C10 119.6(4) . .
C8 C9 H9 120.2 . .
C10 C9 H9 120.2 . .
N3 C10 C9 121.3(4) . .
N3 C10 C10 114.55(19) . 6
C9 C10 C10 124.1(2) . 6
C2 N1 C3 110.8(3) . .
C2 N1 C1 126.8(3) . .
C3 N1 C1 122.1(3) . .
C2 N2 C4 111.6(3) . .
C2 N2 C5 125.5(3) . .
C4 N2 C5 122.5(3) . .
C6 N3 C10 118.5(3) . .
C6 N3 Ni1 128.8(2) . .
C10 N3 Ni1 112.5(2) . .
O1 Cl1 O3 111.1(10) . .
O1 Cl1 O2 107.4(5) . .
O3 Cl1 O2 108.9(3) . .
O1 Cl1 O2 107.4(5) . 6
O3 Cl1 O2 108.9(3) . 6
O2 Cl1 O2 113.3(4) . 6
O5 Cl2 O4 109.8(2) . .
O5 Cl2 O4 109.8(2) . 6_565
O4 Cl2 O4 111.9(3) . 6_565
O5 Cl2 O6 109.2(3) . .
O4 Cl2 O6 107.98(17) . .
O4 Cl2 O6 107.98(17) 6_565 .
C2 Ni1 C2 89.7(2) . 6
C2 Ni1 N3 174.45(13) . 6
C2 Ni1 N3 92.70(16) 6 6
C2 Ni1 N3 92.70(16) . .
C2 Ni1 N3 174.45(13) 6 .
N3 Ni1 N3 84.49(18) 6 .

loop_
_geom_bond_atom_site_label_1
_geom_bond_atom_site_label_2
_geom_bond_distance
_geom_bond_site_symmetry_2
C1 N1 1.440(4) 6
C1 N1 1.440(4) .
C1 H1A 0.9900 .
C1 H1B 0.9900 .
C2 N2 1.352(5) .
C2 N1 1.364(4) .
C2 Ni1 1.864(3) .
C3 C4 1.327(7) .
C3 N1 1.383(5) .
C3 H3 0.9500 .
C4 N2 1.387(5) .
C4 H4 0.9500 .
C5 N2 1.449(5) .
C5 C6 1.501(5) .
C5 H5A 0.9900 .
C5 H5B 0.9900 .
C6 N3 1.350(5) .
C6 C7 1.384(5) .
C7 C8 1.372(6) .
C7 H7 0.9500 .
C8 C9 1.380(6) .
C8 H8 0.9500 .
C9 C10 1.385(5) .
C9 H9 0.9500 .
C10 N3 1.361(4) .
C10 C10 1.472(7) 6
N3 Ni1 1.936(3) .
O1 Cl1 1.263(10) .
O2 Cl1 1.398(4) .
O3 Cl1 1.386(7) .
O4 Cl2 1.426(3) .
O5 Cl2 1.415(4) .
O6 Cl2 1.448(4) .
Cl1 O2 1.398(4) 6
Cl2 O4 1.426(3) 6_565
Ni1 C2 1.864(3) 6
Ni1 N3 1.936(3) 6
